data_1545948
loop_
_publ_author_name
'Chan, Chieh-Kai'
'Tsai, Yu-Lin'
'Chang, Meng-Yang'

_publ_section_title
;
 CuI Mediated One-Pot Cycloacetalization/Ketalization of o-Carbonyl
 Allylbenzenes: Synthesis of Benzobicyclo[3.2.1]octane Core.
;
_journal_issue 7
_journal_name_full 'Organic letters'
_journal_page_first 1870
_journal_page_last 1873
_journal_paper_doi 10.1021/acs.orglett.7b00630
_journal_volume 19
_journal_year 2017
_chemical_formula_sum 'C12 H14 O5'
_chemical_formula_weight 238.23
_space_group_crystal_system monoclinic
_space_group_IT_number 14
_space_group_name_Hall '-P 2yn'
_space_group_name_H-M_alt 'P 1 21/n 1'
_symmetry_space_group_name_Hall '-P 2yn'
_symmetry_space_group_name_H-M 'P 1 21/n 1'
_atom_sites_solution_hydrogens geom
_audit_creation_method SHELXL-2014/6
_cell_angle_alpha 90
_cell_angle_beta 96.996(5)
_cell_angle_gamma 90
_cell_formula_units_Z 4
_cell_length_a 14.5321(14)
_cell_length_b 4.2646(5)
_cell_length_c 17.6646(19)
_cell_measurement_reflns_used 3983
_cell_measurement_temperature 100(2)
_cell_measurement_theta_max 26.3197
_cell_measurement_theta_min 2.8244
_cell_volume 1086.6(2)
_computing_cell_refinement 'SAINT V8.34A (Bruker AXS Inc., 2013)'
_computing_data_collection 'Bruker APEX2'
_computing_data_reduction 'SAINT V8.34A (Bruker AXS Inc., 2013)'
_computing_molecular_graphics 'Bruker SHELXTL'
_computing_publication_material 'Bruker SHELXTL'
_computing_structure_refinement 'SHELXL-2014/6 (Sheldrick, 2014)'
_diffrn_ambient_temperature 100(2)
_diffrn_detector_area_resol_mean 8.3333
_diffrn_measured_fraction_theta_full 0.989
_diffrn_measured_fraction_theta_max 0.986
_diffrn_measurement_device_type 'Bruker APEX-II CCD'
_diffrn_measurement_method '\f and \w scans'
_diffrn_radiation_type MoK\a
_diffrn_radiation_wavelength 0.71073
_diffrn_reflns_av_R_equivalents 0.0403
_diffrn_reflns_av_unetI/netI 0.0403
_diffrn_reflns_Laue_measured_fraction_full 0.989
_diffrn_reflns_Laue_measured_fraction_max 0.986
_diffrn_reflns_limit_h_max 17
_diffrn_reflns_limit_h_min -18
_diffrn_reflns_limit_k_max 5
_diffrn_reflns_limit_k_min -4
_diffrn_reflns_limit_l_max 22
_diffrn_reflns_limit_l_min -21
_diffrn_reflns_number 7234
_diffrn_reflns_point_group_measured_fraction_full 0.989
_diffrn_reflns_point_group_measured_fraction_max 0.986
_diffrn_reflns_theta_full 25.242
_diffrn_reflns_theta_max 26.346
_diffrn_reflns_theta_min 1.715
_exptl_absorpt_coefficient_mu 0.114
_exptl_absorpt_correction_T_max 0.9485
_exptl_absorpt_correction_T_min 0.6963
_exptl_absorpt_correction_type multi-scan
_exptl_absorpt_process_details 'SADABS V2014/4 (Bruker AXS Inc.)'
_exptl_crystal_colour Colorless
_exptl_crystal_density_diffrn 1.456
_exptl_crystal_density_meas ?
_exptl_crystal_density_method 'not measured'
_exptl_crystal_description Lump
_exptl_crystal_F_000 504
_exptl_crystal_size_max 0.15
_exptl_crystal_size_mid 0.10
_exptl_crystal_size_min 0.10
_refine_diff_density_max 0.449
_refine_diff_density_min -0.451
_refine_diff_density_rms 0.130
_refine_ls_extinction_method none
_refine_ls_goodness_of_fit_ref 1.163
_refine_ls_hydrogen_treatment constr
_refine_ls_matrix_type full
_refine_ls_number_parameters 157
_refine_ls_number_reflns 2187
_refine_ls_number_restraints 0
_refine_ls_restrained_S_all 1.163
_refine_ls_R_factor_all 0.0681
_refine_ls_R_factor_gt 0.0543
_refine_ls_shift/su_max 0.000
_refine_ls_shift/su_mean 0.000
_refine_ls_structure_factor_coef Fsqd
_refine_ls_weighting_details 'w=1/[\s^2^(Fo^2^)+(0.1196P)^2^+0.2265P] where P=(Fo^2^+2Fc^2^)/3'
_refine_ls_weighting_scheme calc
_refine_ls_wR_factor_gt 0.1589
_refine_ls_wR_factor_ref 0.1879
_reflns_Friedel_coverage 0.000
_reflns_number_gt 1810
_reflns_number_total 2187
_reflns_threshold_expression 'I > 2\s(I)'
_cod_data_source_file ol7b00630_si_004.cif
_cod_data_source_block 160921LT_0m
_cod_depositor_comments
;
The following automatic conversions were performed:

'_exptl_crystal_density_meas' value 'not measured' was changed to '?'
- the value is perceived as not measured.

Automatic conversion script
Id: cif_fix_values 4973 2017-02-22 13:04:09Z antanas 
;
_cod_database_code 1545948
_shelx_space_group_comment
;
The symmetry employed for this shelxl refinement is uniquely defined
by the following loop, which should always be used as a source of
symmetry information in preference to the above space-group names.
They are only intended as comments.
;
_shelxl_version_number 2014/6

loop_
_space_group_symop_operation_xyz
'x, y, z'
'-x+1/2, y+1/2, -z+1/2'
'-x, -y, -z'
'x-1/2, -y-1/2, z-1/2'

loop_
_atom_site_label
_atom_site_type_symbol
_atom_site_fract_x
_atom_site_fract_y
_atom_site_fract_z
_atom_site_U_iso_or_equiv
_atom_site_adp_type
_atom_site_occupancy
_atom_site_site_symmetry_order
_atom_site_calc_flag
_atom_site_refinement_flags_posn
_atom_site_refinement_flags_adp
O1 O 0.53586(9) 0.8324(4) 0.25601(8) 0.0219(4) Uani 1 1 d . .
H1 H 0.5433 0.7343 0.2160 0.033 Uiso 1 1 calc R U
O2 O 0.76636(9) 0.2831(4) 0.64413(8) 0.0232(4) Uani 1 1 d . .
O3 O 0.76698(9) 1.0709(4) 0.33768(7) 0.0188(4) Uani 1 1 d . .
O4 O 0.91541(9) 1.0999(4) 0.38187(8) 0.0232(4) Uani 1 1 d . .
O5 O 0.62511(9) 0.4733(4) 0.54283(8) 0.0229(4) Uani 1 1 d . .
C1 C 0.61256(13) 1.0357(5) 0.27575(12) 0.0197(5) Uani 1 1 d . .
H14 H 0.5908 1.2338 0.2967 0.024 Uiso 1 1 calc R U
H13 H 0.6420 1.0865 0.2296 0.024 Uiso 1 1 calc R U
C2 C 0.68286(12) 0.8804(5) 0.33442(11) 0.0177(5) Uani 1 1 d . .
H12 H 0.6966 0.6658 0.3159 0.021 Uiso 1 1 calc R U
C3 C 0.65134(12) 0.8525(5) 0.41264(11) 0.0185(5) Uani 1 1 d . .
H11 H 0.6314 1.0604 0.4295 0.022 Uiso 1 1 calc R U
H10 H 0.5978 0.7080 0.4104 0.022 Uiso 1 1 calc R U
C4 C 0.72937(12) 0.7303(5) 0.46855(10) 0.0163(4) Uani 1 1 d . .
C5 C 0.71427(12) 0.5555(5) 0.53200(11) 0.0173(5) Uani 1 1 d . .
C6 C 0.78939(13) 0.4502(5) 0.58384(11) 0.0176(5) Uani 1 1 d . .
C7 C 0.84100(15) 0.1745(5) 0.69861(12) 0.0257(5) Uani 1 1 d . .
H6 H 0.8816 0.0370 0.6731 0.039 Uiso 1 1 calc R U
H7 H 0.8157 0.0580 0.7392 0.039 Uiso 1 1 calc R U
H2 H 0.8766 0.3546 0.7207 0.039 Uiso 1 1 calc R U
C8 C 0.83924(13) 0.9962(5) 0.39084(11) 0.0177(5) Uani 1 1 d . .
C9 C 0.82104(13) 0.8019(5) 0.45621(10) 0.0160(4) Uani 1 1 d . .
C10 C 0.58312(15) 0.6741(7) 0.59340(13) 0.0331(6) Uani 1 1 d . .
H4 H 0.6286 0.8284 0.6155 0.050 Uiso 1 1 calc R U
H5 H 0.5616 0.5487 0.6343 0.050 Uiso 1 1 calc R U
H3 H 0.5303 0.7830 0.5651 0.050 Uiso 1 1 calc R U
C11 C 0.87972(13) 0.5230(5) 0.57095(11) 0.0188(5) Uani 1 1 d . .
H9 H 0.9307 0.4522 0.6055 0.023 Uiso 1 1 calc R U
C12 C 0.89506(13) 0.6992(5) 0.50759(11) 0.0174(5) Uani 1 1 d . .
H8 H 0.9567 0.7501 0.4993 0.021 Uiso 1 1 calc R U

loop_
_atom_site_aniso_label
_atom_site_aniso_U_11
_atom_site_aniso_U_22
_atom_site_aniso_U_33
_atom_site_aniso_U_23
_atom_site_aniso_U_13
_atom_site_aniso_U_12
O1 0.0139(7) 0.0275(9) 0.0218(7) -0.0030(6) -0.0081(5) -0.0030(6)
O2 0.0175(7) 0.0330(9) 0.0171(7) 0.0039(6) -0.0055(6) -0.0036(6)
O3 0.0129(7) 0.0226(8) 0.0184(7) 0.0017(5) -0.0079(5) -0.0026(5)
O4 0.0147(7) 0.0325(9) 0.0206(8) 0.0013(6) -0.0048(5) -0.0054(6)
O5 0.0118(7) 0.0321(9) 0.0241(8) -0.0053(6) -0.0009(6) -0.0061(6)
C1 0.0140(9) 0.0204(11) 0.0220(10) 0.0019(8) -0.0084(7) -0.0020(8)
C2 0.0108(9) 0.0196(11) 0.0204(10) -0.0010(8) -0.0071(7) -0.0023(7)
C3 0.0112(9) 0.0238(11) 0.0187(10) -0.0037(8) -0.0053(7) 0.0000(8)
C4 0.0126(9) 0.0191(10) 0.0157(9) -0.0051(7) -0.0049(7) 0.0004(7)
C5 0.0102(9) 0.0233(11) 0.0169(9) -0.0055(8) -0.0041(7) -0.0017(7)
C6 0.0181(10) 0.0195(11) 0.0138(9) -0.0030(7) -0.0038(7) -0.0012(8)
C7 0.0249(11) 0.0315(13) 0.0181(10) 0.0037(9) -0.0081(8) -0.0028(9)
C8 0.0128(9) 0.0200(11) 0.0182(9) -0.0044(8) -0.0066(7) 0.0011(7)
C9 0.0117(9) 0.0195(11) 0.0153(9) -0.0043(7) -0.0041(7) -0.0006(7)
C10 0.0163(10) 0.0514(17) 0.0316(12) -0.0091(11) 0.0035(9) -0.0015(10)
C11 0.0129(9) 0.0247(11) 0.0165(9) -0.0029(8) -0.0078(7) 0.0011(8)
C12 0.0110(9) 0.0219(11) 0.0179(9) -0.0041(8) -0.0040(7) -0.0003(7)

loop_
_atom_type_symbol
_atom_type_description
_atom_type_scat_dispersion_real
_atom_type_scat_dispersion_imag
_atom_type_scat_source
C C 0.0033 0.0016 'International Tables Vol C Tables 4.2.6.8 and 6.1.1.4'
H H 0.0000 0.0000 'International Tables Vol C Tables 4.2.6.8 and 6.1.1.4'
O O 0.0106 0.0060 'International Tables Vol C Tables 4.2.6.8 and 6.1.1.4'

loop_
_geom_angle_atom_site_label_1
_geom_angle_atom_site_label_2
_geom_angle_atom_site_label_3
_geom_angle
C1 O1 H1 109.5
C6 O2 C7 117.19(15)
C8 O3 C2 117.95(15)
C5 O5 C10 114.53(16)
O1 C1 C2 110.13(17)
O1 C1 H14 109.6
C2 C1 H14 109.6
O1 C1 H13 109.6
C2 C1 H13 109.6
H14 C1 H13 108.1
O3 C2 C3 110.63(15)
O3 C2 C1 105.93(16)
C3 C2 C1 113.90(16)
O3 C2 H12 108.8
C3 C2 H12 108.8
C1 C2 H12 108.8
C4 C3 C2 109.83(15)
C4 C3 H11 109.7
C2 C3 H11 109.7
C4 C3 H10 109.7
C2 C3 H10 109.7
H11 C3 H10 108.2
C5 C4 C9 119.17(17)
C5 C4 C3 122.46(17)
C9 C4 C3 118.36(18)
O5 C5 C4 119.57(17)
O5 C5 C6 119.69(18)
C4 C5 C6 120.69(17)
O2 C6 C11 124.91(17)
O2 C6 C5 115.58(17)
C11 C6 C5 119.51(19)
O2 C7 H6 109.5
O2 C7 H7 109.5
H6 C7 H7 109.5
O2 C7 H2 109.5
H6 C7 H2 109.5
H7 C7 H2 109.5
O4 C8 O3 117.53(18)
O4 C8 C9 123.97(17)
O3 C8 C9 118.49(17)
C12 C9 C4 120.09(18)
C12 C9 C8 119.40(17)
C4 C9 C8 120.47(17)
O5 C10 H4 109.5
O5 C10 H5 109.5
H4 C10 H5 109.5
O5 C10 H3 109.5
H4 C10 H3 109.5
H5 C10 H3 109.5
C12 C11 C6 119.93(17)
C12 C11 H9 120.0
C6 C11 H9 120.0
C11 C12 C9 120.60(18)
C11 C12 H8 119.7
C9 C12 H8 119.7

loop_
_geom_bond_atom_site_label_1
_geom_bond_atom_site_label_2
_geom_bond_distance
O1 C1 1.421(2)
O1 H1 0.8400
O2 C6 1.357(2)
O2 C7 1.436(2)
O3 C8 1.359(2)
O3 C2 1.463(2)
O4 C8 1.220(2)
O5 C5 1.378(2)
O5 C10 1.427(3)
C1 C2 1.516(3)
C1 H14 0.9900
C1 H13 0.9900
C2 C3 1.512(3)
C2 H12 1.0000
C3 C4 1.503(2)
C3 H11 0.9900
C3 H10 0.9900
C4 C5 1.386(3)
C4 C9 1.409(3)
C5 C6 1.410(3)
C6 C11 1.394(3)
C7 H6 0.9800
C7 H7 0.9800
C7 H2 0.9800
C8 C9 1.471(3)
C9 C12 1.391(3)
C10 H4 0.9800
C10 H5 0.9800
C10 H3 0.9800
C11 C12 1.388(3)
C11 H9 0.9500
C12 H8 0.9500
